data_4001828
loop_
_publ_author_name
'Sch\"afer, Marion C.'
'Bobev, Svilen'

_publ_section_title
;
 Copper and Zinc Substitutions in Clathrates of Tin: Synthesis, Structural
 Characterization, and Physical Properties
 of A8Cu2.67Sn43.33 and A8Zn4Sn42 (A= K, Rb, Cs) with the Type-I Structure
;
_journal_issue 18
_journal_name_full 'Chemistry of Materials'
_journal_page_first 3737
_journal_paper_doi 10.1021/cm402276n
_journal_volume 25
_journal_year 2013
_chemical_formula_moiety Rb8Zn3.52Sn42.58
_chemical_formula_sum 'Rb8 Sn42.48 Zn3.52'
_chemical_formula_weight 5955.81
_chemical_name_systematic
; 
 ? 
;
_space_group_IT_number 223
_symmetry_cell_setting cubic
_symmetry_space_group_name_Hall '-P 4n 2 3'
_symmetry_space_group_name_H-M 'P m -3 n'
_atom_sites_solution_primary direct
_atom_sites_solution_secondary difmap
_audit_creation_method SHELXL-97
_cell_angle_alpha 90.00
_cell_angle_beta 90.00
_cell_angle_gamma 90.00
_cell_formula_units_Z 1
_cell_length_a 12.0913(5)
_cell_length_b 12.0913(5)
_cell_length_c 12.0913(5)
_cell_measurement_reflns_used 1064
_cell_measurement_temperature 200(2)
_cell_measurement_theta_max 24.03
_cell_measurement_theta_min 3.77
_cell_volume 1767.74(13)
_computing_cell_refinement SMART
_computing_data_collection 'SMART (Bruker, 2002)'
_computing_data_reduction 'SAINT (Bruker, 2002)'
_computing_molecular_graphics 'XP in SHELXTL'
_computing_publication_material SHELXTL
_computing_structure_refinement SHELXTL
_computing_structure_solution 'SHELXTL (Sheldrick, 2001)'
_diffrn_ambient_temperature 200(2)
_diffrn_measured_fraction_theta_full 1.000
_diffrn_measured_fraction_theta_max 1.000
_diffrn_measurement_device_type 'SMART APEX II DUO'
_diffrn_measurement_method \w
_diffrn_radiation_monochromator graphite
_diffrn_radiation_source 'fine-focus sealed tube'
_diffrn_radiation_type MoK\a
_diffrn_radiation_wavelength 0.71073
_diffrn_reflns_av_R_equivalents 0.1067
_diffrn_reflns_av_sigmaI/netI 0.0198
_diffrn_reflns_limit_h_max 14
_diffrn_reflns_limit_h_min -14
_diffrn_reflns_limit_k_max 14
_diffrn_reflns_limit_k_min -14
_diffrn_reflns_limit_l_max 14
_diffrn_reflns_limit_l_min -14
_diffrn_reflns_number 18470
_diffrn_reflns_theta_full 25.91
_diffrn_reflns_theta_max 25.91
_diffrn_reflns_theta_min 2.38
_exptl_absorpt_coefficient_mu 21.326
_exptl_absorpt_correction_T_max 0.5866
_exptl_absorpt_correction_T_min 0.4276
_exptl_absorpt_correction_type multi-scan
_exptl_absorpt_process_details 'SADABS (Sheldrick, 2003)'
_exptl_crystal_colour silver
_exptl_crystal_density_diffrn 5.595
_exptl_crystal_density_method 'not measured'
_exptl_crystal_description irregular
_exptl_crystal_F_000 2526
_exptl_crystal_size_max 0.048
_exptl_crystal_size_mid 0.040
_exptl_crystal_size_min 0.028
_refine_diff_density_max 0.951
_refine_diff_density_min -0.729
_refine_diff_density_rms 0.175
_refine_ls_extinction_coef 0.00013(3)
_refine_ls_extinction_expression Fc^*^=kFc[1+0.001xFc^2^\l^3^/sin(2\q)]^-1/4^
_refine_ls_extinction_method SHELXL
_refine_ls_goodness_of_fit_ref 1.119
_refine_ls_matrix_type full
_refine_ls_number_parameters 21
_refine_ls_number_reflns 338
_refine_ls_number_restraints 0
_refine_ls_restrained_S_all 1.119
_refine_ls_R_factor_all 0.0269
_refine_ls_R_factor_gt 0.0176
_refine_ls_shift/su_max 0.000
_refine_ls_shift/su_mean 0.000
_refine_ls_structure_factor_coef Fsqd
_refine_ls_weighting_details 'calc w=1/[\s^2^(Fo^2^)+(0.0000P)^2^+10.2709P] where P=(Fo^2^+2Fc^2^)/3'
_refine_ls_weighting_scheme calc
_refine_ls_wR_factor_gt 0.0278
_refine_ls_wR_factor_ref 0.0306
_reflns_number_gt 287
_reflns_number_total 338
_reflns_threshold_expression >2sigma(I)
_cod_data_source_file cm402276n_si_002.cif
_cod_data_source_block Rb8Zn3.52Sn42.58
_cod_original_sg_symbol_H-M Pm-3n
_cod_database_code 4001828

loop_
_symmetry_equiv_pos_as_xyz
'x, y, z'
'-x, -y, z'
'-x, y, -z'
'x, -y, -z'
'z, x, y'
'z, -x, -y'
'-z, -x, y'
'-z, x, -y'
'y, z, x'
'-y, z, -x'
'y, -z, -x'
'-y, -z, x'
'y+1/2, x+1/2, -z+1/2'
'-y+1/2, -x+1/2, -z+1/2'
'y+1/2, -x+1/2, z+1/2'
'-y+1/2, x+1/2, z+1/2'
'x+1/2, z+1/2, -y+1/2'
'-x+1/2, z+1/2, y+1/2'
'-x+1/2, -z+1/2, -y+1/2'
'x+1/2, -z+1/2, y+1/2'
'z+1/2, y+1/2, -x+1/2'
'z+1/2, -y+1/2, x+1/2'
'-z+1/2, y+1/2, x+1/2'
'-z+1/2, -y+1/2, -x+1/2'
'-x, -y, -z'
'x, y, -z'
'x, -y, z'
'-x, y, z'
'-z, -x, -y'
'-z, x, y'
'z, x, -y'
'z, -x, y'
'-y, -z, -x'
'y, -z, x'
'-y, z, x'
'y, z, -x'
'-y-1/2, -x-1/2, z-1/2'
'y-1/2, x-1/2, z-1/2'
'-y-1/2, x-1/2, -z-1/2'
'y-1/2, -x-1/2, -z-1/2'
'-x-1/2, -z-1/2, y-1/2'
'x-1/2, -z-1/2, -y-1/2'
'x-1/2, z-1/2, y-1/2'
'-x-1/2, z-1/2, -y-1/2'
'-z-1/2, -y-1/2, x-1/2'
'-z-1/2, y-1/2, -x-1/2'
'z-1/2, -y-1/2, -x-1/2'
'z-1/2, y-1/2, x-1/2'

loop_
_atom_site_label
_atom_site_type_symbol
_atom_site_fract_x
_atom_site_fract_y
_atom_site_fract_z
_atom_site_U_iso_or_equiv
_atom_site_adp_type
_atom_site_occupancy
_atom_site_symmetry_multiplicity
_atom_site_calc_flag
_atom_site_refinement_flags
Sn1 Sn 0.0000 0.31497(4) 0.11862(4) 0.01594(17) Uani 1 2 d S
Sn2 Sn 0.18281(3) 0.18281(3) 0.18281(3) 0.01263(17) Uani 1 3 d S
Sn3 Sn 0.2500 0.0000 0.5000 0.0149(5) Uani 0.414(11) 8 d SP
Zn3 Zn 0.2500 0.0000 0.5000 0.0149(5) Uani 0.586(11) 8 d SP
Rb1 Rb 0.0000 0.2424(18) 0.481(2) 0.029(4) Uani 0.25 2 d SP
Rb2 Rb 0.0000 0.0000 0.0000 0.0176(6) Uani 1 24 d S

loop_
_atom_site_aniso_label
_atom_site_aniso_U_11
_atom_site_aniso_U_22
_atom_site_aniso_U_33
_atom_site_aniso_U_23
_atom_site_aniso_U_13
_atom_site_aniso_U_12
Sn1 0.0132(3) 0.0189(3) 0.0158(3) 0.0038(2) 0.000 0.000
Sn2 0.01263(17) 0.01263(17) 0.01263(17) -0.00088(14) -0.00088(14) -0.00088(14)
Sn3 0.0158(8) 0.0145(6) 0.0145(6) 0.000 0.000 0.000
Zn3 0.0158(8) 0.0145(6) 0.0145(6) 0.000 0.000 0.000
Rb1 0.029(6) 0.017(5) 0.041(9) -0.019(4) 0.000 0.000
Rb2 0.0176(6) 0.0176(6) 0.0176(6) 0.000 0.000 0.000

loop_
_atom_type_symbol
_atom_type_description
_atom_type_scat_dispersion_real
_atom_type_scat_dispersion_imag
_atom_type_scat_source
Zn Zn 0.2839 1.4301 'International Tables Vol C Tables 4.2.6.8 and 6.1.1.4'
Rb Rb -0.9393 2.9676 'International Tables Vol C Tables 4.2.6.8 and 6.1.1.4'
Sn Sn -0.6537 1.4246 'International Tables Vol C Tables 4.2.6.8 and 6.1.1.4'

loop_
_geom_angle_atom_site_label_1
_geom_angle_atom_site_label_2
_geom_angle_atom_site_label_3
_geom_angle
_geom_angle_site_symmetry_1
_geom_angle_site_symmetry_3
Zn3 Sn1 Sn3 0.0 9 9
Zn3 Sn1 Sn2 107.518(17) 9 28
Sn3 Sn1 Sn2 107.518(17) 9 28
Zn3 Sn1 Sn2 107.517(17) 9 .
Sn3 Sn1 Sn2 107.517(17) 9 .
Sn2 Sn1 Sn2 102.42(2) 28 .
Zn3 Sn1 Sn1 125.378(10) 9 26
Sn3 Sn1 Sn1 125.378(10) 9 26
Sn2 Sn1 Sn1 105.885(12) 28 26
Sn2 Sn1 Sn1 105.885(12) . 26
Zn3 Sn1 Rb1 77.8(3) 9 9
Sn3 Sn1 Rb1 77.8(3) 9 9
Sn2 Sn1 Rb1 173.78(13) 28 9
Sn2 Sn1 Rb1 78.6(4) . 9
Sn1 Sn1 Rb1 68.03(9) 26 9
Zn3 Sn1 Rb1 77.8(3) 9 10
Sn3 Sn1 Rb1 77.8(3) 9 10
Sn2 Sn1 Rb1 78.6(4) 28 10
Sn2 Sn1 Rb1 173.78(13) . 10
Sn1 Sn1 Rb1 68.03(9) 26 10
Rb1 Sn1 Rb1 99.7(8) 9 10
Zn3 Sn1 Rb1 73.8(3) 9 14
Sn3 Sn1 Rb1 73.8(3) 9 14
Sn2 Sn1 Rb1 178.4(3) 28 14
Sn2 Sn1 Rb1 78.00(16) . 14
Sn1 Sn1 Rb1 72.5(3) 26 14
Rb1 Sn1 Rb1 4.6(5) 9 14
Rb1 Sn1 Rb1 100.8(4) 10 14
Zn3 Sn1 Rb1 73.8(3) 9 13_455
Sn3 Sn1 Rb1 73.8(3) 9 13_455
Sn2 Sn1 Rb1 78.00(16) 28 13_455
Sn2 Sn1 Rb1 178.4(3) . 13_455
Sn1 Sn1 Rb1 72.5(3) 26 13_455
Rb1 Sn1 Rb1 100.8(4) 9 13_455
Rb1 Sn1 Rb1 4.6(5) 10 13_455
Rb1 Sn1 Rb1 101.5(3) 14 13_455
Zn3 Sn1 Rb2 165.258(17) 9 .
Sn3 Sn1 Rb2 165.258(17) 9 .
Sn2 Sn1 Rb2 64.475(15) 28 .
Sn2 Sn1 Rb2 64.476(15) . .
Sn1 Sn1 Rb2 69.364(7) 26 .
Rb1 Sn1 Rb2 111.1(4) 9 .
Rb1 Sn1 Rb2 111.1(4) 10 .
Rb1 Sn1 Rb2 114.5(3) 14 .
Rb1 Sn1 Rb2 114.5(3) 13_455 .
Zn3 Sn1 Rb1 73.3(2) 9 34_565
Sn3 Sn1 Rb1 73.3(2) 9 34_565
Sn2 Sn1 Rb1 173.89(16) 28 34_565
Sn2 Sn1 Rb1 82.9(2) . 34_565
Sn1 Sn1 Rb1 69.46(15) 26 34_565
Rb1 Sn1 Rb1 5.4(6) 9 34_565
Rb1 Sn1 Rb1 95.8(5) 10 34_565
Rb1 Sn1 Rb1 5.1(4) 14 34_565
Rb1 Sn1 Rb1 96.59(8) 13_455 34_565
Rb2 Sn1 Rb1 116.1(2) . 34_565
Zn3 Sn1 Rb1 73.3(2) 9 33_565
Sn3 Sn1 Rb1 73.3(2) 9 33_565
Sn2 Sn1 Rb1 82.9(2) 28 33_565
Sn2 Sn1 Rb1 173.89(16) . 33_565
Sn1 Sn1 Rb1 69.46(15) 26 33_565
Rb1 Sn1 Rb1 95.8(5) 9 33_565
Rb1 Sn1 Rb1 5.4(6) 10 33_565
Rb1 Sn1 Rb1 96.59(8) 14 33_565
Rb1 Sn1 Rb1 5.1(4) 13_455 33_565
Rb2 Sn1 Rb1 116.1(2) . 33_565
Rb1 Sn1 Rb1 91.6(4) 34_565 33_565
Sn2 Sn2 Sn1 106.422(15) 14 .
Sn2 Sn2 Sn1 106.422(15) 14 9
Sn1 Sn2 Sn1 112.341(13) . 9
Sn2 Sn2 Sn1 106.422(15) 14 5
Sn1 Sn2 Sn1 112.341(13) . 5
Sn1 Sn2 Sn1 112.341(13) 9 5
Sn2 Sn2 Rb2 180.00(3) 14 .
Sn1 Sn2 Rb2 73.578(15) . .
Sn1 Sn2 Rb2 73.578(15) 9 .
Sn1 Sn2 Rb2 73.578(15) 5 .
Sn2 Sn2 Rb1 73.43(14) 14 9
Sn1 Sn2 Rb1 61.1(3) . 9
Sn1 Sn2 Rb1 74.6(3) 9 9
Sn1 Sn2 Rb1 172.4(3) 5 9
Rb2 Sn2 Rb1 106.57(14) . 9
Sn2 Sn2 Rb1 73.43(14) 14 5
Sn1 Sn2 Rb1 172.4(3) . 5
Sn1 Sn2 Rb1 61.1(3) 9 5
Sn1 Sn2 Rb1 74.6(3) 5 5
Rb2 Sn2 Rb1 106.57(14) . 5
Rb1 Sn2 Rb1 112.21(12) 9 5
Sn2 Sn2 Rb1 73.43(14) 14 .
Sn1 Sn2 Rb1 74.6(3) . .
Sn1 Sn2 Rb1 172.4(3) 9 .
Sn1 Sn2 Rb1 61.1(3) 5 .
Rb2 Sn2 Rb1 106.57(14) . .
Rb1 Sn2 Rb1 112.21(12) 9 .
Rb1 Sn2 Rb1 112.21(12) 5 .
Sn1 Sn3 Sn1 109.585(10) 45_666 5
Sn1 Sn3 Sn1 109.24(2) 45_666 46_656
Sn1 Sn3 Sn1 109.585(10) 5 46_656
Sn1 Sn3 Sn1 109.585(10) 45_666 6_556
Sn1 Sn3 Sn1 109.24(2) 5 6_556
Sn1 Sn3 Sn1 109.585(10) 46_656 6_556
Sn1 Sn3 Rb1 173.4(2) 45_666 46_656
Sn1 Sn3 Rb1 67.24(10) 5 46_656
Sn1 Sn3 Rb1 77.3(2) 46_656 46_656
Sn1 Sn3 Rb1 67.24(10) 6_556 46_656
Sn1 Sn3 Rb1 67.24(10) 45_666 6_556
Sn1 Sn3 Rb1 173.4(2) 5 6_556
Sn1 Sn3 Rb1 67.24(10) 46_656 6_556
Sn1 Sn3 Rb1 77.3(2) 6_556 6_556
Rb1 Sn3 Rb1 116.5(2) 46_656 6_556
Sn1 Sn3 Rb1 77.3(2) 45_666 45_666
Sn1 Sn3 Rb1 67.24(10) 5 45_666
Sn1 Sn3 Rb1 173.4(2) 46_656 45_666
Sn1 Sn3 Rb1 67.24(10) 6_556 45_666
Rb1 Sn3 Rb1 96.1(4) 46_656 45_666
Rb1 Sn3 Rb1 116.5(2) 6_556 45_666
Sn1 Sn3 Rb1 67.24(10) 45_666 5
Sn1 Sn3 Rb1 77.3(2) 5 5
Sn1 Sn3 Rb1 67.24(10) 46_656 5
Sn1 Sn3 Rb1 173.4(2) 6_556 5
Rb1 Sn3 Rb1 116.5(2) 46_656 5
Rb1 Sn3 Rb1 96.1(4) 6_556 5
Rb1 Sn3 Rb1 116.5(2) 45_666 5
Sn1 Sn3 Rb1 169.07(17) 45_666 2
Sn1 Sn3 Rb1 62.7(3) 5 2
Sn1 Sn3 Rb1 81.3(2) 46_656 2
Sn1 Sn3 Rb1 68.2(4) 6_556 2
Rb1 Sn3 Rb1 5.0(4) 46_656 2
Rb1 Sn3 Rb1 121.25(14) 6_556 2
Rb1 Sn3 Rb1 92.2(3) 45_666 2
Rb1 Sn3 Rb1 116.1(5) 5 2
Sn1 Sn3 Rb1 62.7(3) 45_666 41_666
Sn1 Sn3 Rb1 169.07(18) 5 41_666
Sn1 Sn3 Rb1 68.2(4) 46_656 41_666
Sn1 Sn3 Rb1 81.3(2) 6_556 41_666
Rb1 Sn3 Rb1 121.25(14) 46_656 41_666
Rb1 Sn3 Rb1 5.0(4) 6_556 41_666
Rb1 Sn3 Rb1 116.1(5) 45_666 41_666
Rb1 Sn3 Rb1 92.2(3) 5 41_666
Rb1 Sn3 Rb1 126.0(5) 2 41_666
Sn1 Sn3 Rb1 68.2(4) 45_666 18_545
Sn1 Sn3 Rb1 169.07(17) 5 18_545
Sn1 Sn3 Rb1 62.7(3) 46_656 18_545
Sn1 Sn3 Rb1 81.3(2) 6_556 18_545
Rb1 Sn3 Rb1 116.1(5) 46_656 18_545
Rb1 Sn3 Rb1 5.0(4) 6_556 18_545
Rb1 Sn3 Rb1 121.25(14) 45_666 18_545
Rb1 Sn3 Rb1 92.2(3) 5 18_545
Rb1 Sn3 Rb1 120.9(3) 2 18_545
Rb1 Sn3 Rb1 6.1(7) 41_666 18_545
Sn1 Sn3 Rb1 169.07(17) 45_666 25_556
Sn1 Sn3 Rb1 68.2(4) 5 25_556
Sn1 Sn3 Rb1 81.3(2) 46_656 25_556
Sn1 Sn3 Rb1 62.7(3) 6_556 25_556
Rb1 Sn3 Rb1 5.0(4) 46_656 25_556
Rb1 Sn3 Rb1 116.1(5) 6_556 25_556
Rb1 Sn3 Rb1 92.2(3) 45_666 25_556
Rb1 Sn3 Rb1 121.25(14) 5 25_556
Rb1 Sn3 Rb1 6.1(7) 2 25_556
Rb1 Sn3 Rb1 120.9(3) 41_666 25_556
Rb1 Sn3 Rb1 116.1(7) 18_545 25_556
Rb1 Rb1 Rb1 52(4) 45_666 26_556
Rb1 Rb1 Sn1 159(8) 45_666 30
Rb1 Rb1 Sn1 121.7(4) 26_556 30
Rb1 Rb1 Sn1 118(6) 45_666 5
Rb1 Rb1 Sn1 121.7(4) 26_556 5
Sn1 Rb1 Sn1 43.94(17) 30 5
Rb1 Rb1 Sn1 57(5) 45_666 14
Rb1 Rb1 Sn1 107.5(3) 26_556 14
Sn1 Rb1 Sn1 130.0(7) 30 14
Sn1 Rb1 Sn1 103.1(4) 5 14
Rb1 Rb1 Sn1 98(8) 45_666 13_455
Rb1 Rb1 Sn1 107.5(3) 26_556 13_455
Sn1 Rb1 Sn1 103.1(4) 30 13_455
Sn1 Rb1 Sn1 130.0(7) 5 13_455
Sn1 Rb1 Sn1 67.6(4) 14 13_455
Rb1 Rb1 Sn1 102(6) 45_666 29_556
Rb1 Rb1 Sn1 53.0(2) 26_556 29_556
Sn1 Rb1 Sn1 68.7(3) 30 29_556
Sn1 Rb1 Sn1 84.2(5) 5 29_556
Sn1 Rb1 Sn1 158.7(5) 14 29_556
Sn1 Rb1 Sn1 122.78(19) 13_455 29_556
Rb1 Rb1 Sn1 77(8) 45_666 6_556
Rb1 Rb1 Sn1 53.0(2) 26_556 6_556
Sn1 Rb1 Sn1 84.2(5) 30 6_556
Sn1 Rb1 Sn1 68.7(3) 5 6_556
Sn1 Rb1 Sn1 122.78(19) 14 6_556
Sn1 Rb1 Sn1 158.7(5) 13_455 6_556
Sn1 Rb1 Sn1 41.1(3) 29_556 6_556
Rb1 Rb1 Sn1 19(7) 45_666 37_666
Rb1 Rb1 Sn1 66.6(4) 26_556 37_666
Sn1 Rb1 Sn1 168.1(4) 30 37_666
Sn1 Rb1 Sn1 125.31(8) 5 37_666
Sn1 Rb1 Sn1 40.90(16) 14 37_666
Sn1 Rb1 Sn1 80.8(4) 13_455 37_666
Sn1 Rb1 Sn1 118.9(6) 29_556 37_666
Sn1 Rb1 Sn1 96.2(4) 6_556 37_666
Rb1 Rb1 Sn1 73(6) 45_666 38_566
Rb1 Rb1 Sn1 66.6(4) 26_556 38_566
Sn1 Rb1 Sn1 125.31(8) 30 38_566
Sn1 Rb1 Sn1 168.1(4) 5 38_566
Sn1 Rb1 Sn1 80.8(4) 14 38_566
Sn1 Rb1 Sn1 40.90(16) 13_455 38_566
Sn1 Rb1 Sn1 96.2(4) 29_556 38_566
Sn1 Rb1 Sn1 118.9(6) 6_556 38_566
Sn1 Rb1 Sn1 64.7(2) 37_666 38_566
Rb1 Rb1 Zn3 92(7) 45_666 9
Rb1 Rb1 Zn3 131.9(2) 26_556 9
Sn1 Rb1 Zn3 102.6(6) 30 9
Sn1 Rb1 Zn3 102.6(6) 5 9
Sn1 Rb1 Zn3 39.0(3) 14 9
Sn1 Rb1 Zn3 39.0(3) 13_455 9
Sn1 Rb1 Zn3 159.38(16) 29_556 9
Sn1 Rb1 Zn3 159.38(16) 6_556 9
Sn1 Rb1 Zn3 73.2(4) 37_666 9
Sn1 Rb1 Zn3 73.2(4) 38_566 9
Rb1 Rb1 Sn3 92(7) 45_666 9
Rb1 Rb1 Sn3 131.9(2) 26_556 9
Sn1 Rb1 Sn3 102.6(6) 30 9
Sn1 Rb1 Sn3 102.6(6) 5 9
Sn1 Rb1 Sn3 39.0(3) 14 9
Sn1 Rb1 Sn3 39.0(3) 13_455 9
Sn1 Rb1 Sn3 159.38(16) 29_556 9
Sn1 Rb1 Sn3 159.38(16) 6_556 9
Sn1 Rb1 Sn3 73.2(4) 37_666 9
Sn1 Rb1 Sn3 73.2(4) 38_566 9
Zn3 Rb1 Sn3 0.0 9 9
Sn2 Rb2 Sn2 109.5 25 28
Sn2 Rb2 Sn2 70.5 25 4
Sn2 Rb2 Sn2 180.0 28 4
Sn2 Rb2 Sn2 109.5 25 27
Sn2 Rb2 Sn2 109.5 28 27
Sn2 Rb2 Sn2 70.5 4 27
Sn2 Rb2 Sn2 70.5 25 3
Sn2 Rb2 Sn2 70.5 28 3
Sn2 Rb2 Sn2 109.5 4 3
Sn2 Rb2 Sn2 180.0 27 3
Sn2 Rb2 Sn2 109.5 25 26
Sn2 Rb2 Sn2 109.5 28 26
Sn2 Rb2 Sn2 70.5 4 26
Sn2 Rb2 Sn2 109.5 27 26
Sn2 Rb2 Sn2 70.5 3 26
Sn2 Rb2 Sn2 70.5 25 2
Sn2 Rb2 Sn2 70.5 28 2
Sn2 Rb2 Sn2 109.5 4 2
Sn2 Rb2 Sn2 70.5 27 2
Sn2 Rb2 Sn2 109.5 3 2
Sn2 Rb2 Sn2 180.000(8) 26 2
Sn2 Rb2 Sn2 180.0 25 .
Sn2 Rb2 Sn2 70.5 28 .
Sn2 Rb2 Sn2 109.5 4 .
Sn2 Rb2 Sn2 70.5 27 .
Sn2 Rb2 Sn2 109.5 3 .
Sn2 Rb2 Sn2 70.5 26 .
Sn2 Rb2 Sn2 109.5 2 .
Sn2 Rb2 Sn1 41.946(4) 25 25
Sn2 Rb2 Sn1 138.054(4) 28 25
Sn2 Rb2 Sn1 41.946(4) 4 25
Sn2 Rb2 Sn1 70.316(6) 27 25
Sn2 Rb2 Sn1 109.684(6) 3 25
Sn2 Rb2 Sn1 109.684(6) 26 25
Sn2 Rb2 Sn1 70.316(6) 2 25
Sn2 Rb2 Sn1 138.054(4) . 25
Sn2 Rb2 Sn1 138.054(4) 25 5
Sn2 Rb2 Sn1 70.316(6) 28 5
Sn2 Rb2 Sn1 109.684(6) 4 5
Sn2 Rb2 Sn1 41.946(4) 27 5
Sn2 Rb2 Sn1 138.054(4) 3 5
Sn2 Rb2 Sn1 109.684(6) 26 5
Sn2 Rb2 Sn1 70.316(6) 2 5
Sn2 Rb2 Sn1 41.946(4) . 5
Sn1 Rb2 Sn1 109.258(6) 25 5
Sn2 Rb2 Sn1 138.054(4) 25 9
Sn2 Rb2 Sn1 109.684(6) 28 9
Sn2 Rb2 Sn1 70.316(6) 4 9
Sn2 Rb2 Sn1 70.316(6) 27 9
Sn2 Rb2 Sn1 109.684(6) 3 9
Sn2 Rb2 Sn1 41.946(4) 26 9
Sn2 Rb2 Sn1 138.054(4) 2 9
Sn2 Rb2 Sn1 41.946(4) . 9
Sn1 Rb2 Sn1 109.258(6) 25 9
Sn1 Rb2 Sn1 70.743(6) 5 9
Sn2 Rb2 Sn1 41.946(4) 25 33
Sn2 Rb2 Sn1 70.316(6) 28 33
Sn2 Rb2 Sn1 109.684(6) 4 33
Sn2 Rb2 Sn1 109.684(6) 27 33
Sn2 Rb2 Sn1 70.316(6) 3 33
Sn2 Rb2 Sn1 138.054(4) 26 33
Sn2 Rb2 Sn1 41.946(4) 2 33
Sn2 Rb2 Sn1 138.054(4) . 33
Sn1 Rb2 Sn1 70.743(6) 25 33
Sn1 Rb2 Sn1 109.258(6) 5 33
Sn1 Rb2 Sn1 180.0 9 33

loop_
_geom_bond_atom_site_label_1
_geom_bond_atom_site_label_2
_geom_bond_distance
_geom_bond_site_symmetry_2
Sn1 Zn3 2.7439(5) 9
Sn1 Sn3 2.7439(5) 9
Sn1 Sn2 2.8358(4) 28
Sn1 Sn2 2.8359(4) .
Sn1 Sn1 2.8684(10) 26
Sn1 Rb1 3.834(14) 9
Sn1 Rb1 3.834(14) 10
Sn1 Rb1 4.02(2) 14
Sn1 Rb1 4.02(2) 13_455
Sn1 Rb2 4.0695(6) .
Sn1 Rb1 4.09(3) 34_565
Sn1 Rb1 4.09(3) 33_565
Sn2 Sn2 2.8143(11) 14
Sn2 Sn1 2.8359(4) 9
Sn2 Sn1 2.8359(4) 5
Sn2 Rb2 3.8286(6) .
Sn2 Rb1 4.29(2) 9
Sn2 Rb1 4.29(2) 5
Sn2 Rb1 4.29(2) .
Sn3 Sn1 2.7439(5) 45_666
Sn3 Sn1 2.7439(5) 5
Sn3 Sn1 2.7439(5) 46_656
Sn3 Sn1 2.7439(5) 6_556
Sn3 Rb1 4.19(3) 46_656
Sn3 Rb1 4.19(3) 6_556
Sn3 Rb1 4.19(3) 45_666
Sn3 Rb1 4.19(3) 5
Sn3 Rb1 4.217(16) 2
Sn3 Rb1 4.217(16) 41_666
Sn3 Rb1 4.217(16) 18_545
Sn3 Rb1 4.217(16) 25_556
Rb1 Rb1 0.37(3) 45_666
Rb1 Rb1 0.45(5) 26_556
Rb1 Sn1 3.834(14) 30
Rb1 Sn1 3.834(14) 5
Rb1 Sn1 4.02(2) 14
Rb1 Sn1 4.02(2) 13_455
Rb1 Sn1 4.09(3) 29_556
Rb1 Sn1 4.09(3) 6_556
Rb1 Sn1 4.178(14) 37_666
Rb1 Sn1 4.178(14) 38_566
Rb1 Zn3 4.19(3) 9
Rb1 Sn3 4.19(3) 9
Rb2 Sn2 3.8285(6) 25
Rb2 Sn2 3.8285(6) 28
Rb2 Sn2 3.8285(6) 4
Rb2 Sn2 3.8285(6) 27
Rb2 Sn2 3.8285(6) 3
Rb2 Sn2 3.8285(6) 26
Rb2 Sn2 3.8285(6) 2
Rb2 Sn1 4.0695(6) 25
Rb2 Sn1 4.0695(6) 5
Rb2 Sn1 4.0695(6) 9
Rb2 Sn1 4.0695(6) 33
